data_9003765
loop_
_publ_author_name
'Ellemann-Olesen R'
'Malcherek, T.'

_publ_section_title
;A high-temperature diffraction study of the solid solution CaTiOSiO4 -
 CaTiOGeO4 Note: Titanite structure Sample: #70, CaTiO(Ge.68Si.32)O4
;
_journal_name_full 'American Mineralogist'
_journal_page_first 1325
_journal_page_last 1334
_journal_paper_doi 10.2138/am.2005.1729
_journal_volume 90
_journal_year 2005
_chemical_formula_structural 'CaTiOSiO4 - CaTiOGeO4 join'
_chemical_formula_sum 'Ca Ge0.678 O5 Si0.321 Ti'
_space_group_IT_number 14
_symmetry_space_group_name_Hall '-P 2yab'
_symmetry_space_group_name_H-M 'P 1 21/a 1'
_cell_angle_alpha 90
_cell_angle_beta 113.767
_cell_angle_gamma 90
_cell_length_a 7.11815
_cell_length_b 8.83215
_cell_length_c 6.61777
_cell_formula_units_Z 4
_cell_volume 380.765
_database_code_amcsd 0003884
_exptl_crystal_density_diffrn 3.946
_cod_original_formula_sum 'Ca Ti Ge.678 Si.321 O5'
_cod_database_code 9003765
_amcsd_formula_title 'CaTiOSiO4 - CaTiOGeO4 join'

loop_
_space_group_symop_operation_xyz
x,y,z
1/2+x,1/2-y,z
1/2-x,1/2+y,-z
-x,-y,-z

loop_
_atom_site_label
_atom_site_fract_x
_atom_site_fract_y
_atom_site_fract_z
_atom_site_occupancy
_atom_site_U_iso_or_equiv
Ca 0.24790 0.41930 0.24240 1.00000 0.01200
Ti 0.50780 0.24330 0.74200 1.00000 0.02100
Ge 0.74910 0.43310 0.25570 0.67800 0.01800
Si 0.74910 0.43310 0.25570 0.32100 0.01800
O1 0.73990 0.32570 0.76110 1.00000 0.01000
O2A 0.92520 0.30830 0.44530 1.00000 0.01000
O2B 0.09270 0.19420 0.07410 1.00000 0.01000
O3A 0.39200 0.46160 0.65380 1.00000 0.01000
O3B 0.61400 0.03780 0.86890 1.00000 0.01000

loop_
_cod_related_entry_id
_cod_related_entry_database
_cod_related_entry_code
1 AMCSD 0003884
